data_1565605
loop_
_publ_author_name
'Yuan, Da-Fu'
'Wang, Zi-Chen'
'Geng, Rui-Sen'
'Ren, Guang-Yi'
'Wright, James S.'
'Ni, Shao-Fei'
'Li, Ming'
'Wen, Li-Rong'
'Zhang, Lin-Bao'

_publ_section_title
;
 Hypervalent iodine promoted the synthesis of cycloheptatrienes and
 cyclopropanes
;
_journal_issue 2
_journal_name_full 'Chemical Science'
_journal_page_first 478
_journal_page_last 485
_journal_paper_doi 10.1039/D1SC05429E
_journal_volume 13
_journal_year 2022
_chemical_formula_moiety 'C20 H16 Br N O2'
_chemical_formula_sum 'C20 H16 Br N O2'
_chemical_formula_weight 382.25
_space_group_crystal_system monoclinic
_space_group_IT_number 14
_space_group_name_Hall '-P 2ybc'
_space_group_name_H-M_alt 'P 1 21/c 1'
_atom_sites_solution_hydrogens geom
_atom_sites_solution_primary dual
_audit_creation_date 2018-12-05
_audit_creation_method
;
Olex2 1.2
(compiled 2018.05.29 svn.r3508 for OlexSys, GUI svn.r5506)
;
_audit_update_record
;
2018-12-08 deposited with the CCDC.	2021-11-29 downloaded from the CCDC.
;
_cell_angle_alpha 90
_cell_angle_beta 91.2510(10)
_cell_angle_gamma 90
_cell_formula_units_Z 4
_cell_length_a 7.95590(10)
_cell_length_b 6.80800(10)
_cell_length_c 30.8630(2)
_cell_measurement_reflns_used 26008
_cell_measurement_temperature 170.00(10)
_cell_measurement_theta_max 75.2140
_cell_measurement_theta_min 2.8450
_cell_volume 1671.26(3)
_computing_cell_refinement 'CrysAlisPro 1.171.40.14e (Rigaku OD, 2018)'
_computing_data_collection 'CrysAlisPro 1.171.40.14e (Rigaku OD, 2018)'
_computing_data_reduction 'CrysAlisPro 1.171.40.14e (Rigaku OD, 2018)'
_computing_molecular_graphics 'Olex2 (Dolomanov et al., 2009)'
_computing_publication_material 'Olex2 (Dolomanov et al., 2009)'
_computing_structure_refinement 'ShelXL (Sheldrick, 2015)'
_computing_structure_solution 'ShelXT (Sheldrick, 2015)'
_diffrn_ambient_environment N~2~
_diffrn_ambient_temperature 170.00(10)
_diffrn_detector 'CCD plate'
_diffrn_detector_type HyPix
_diffrn_measured_fraction_theta_full 0.993
_diffrn_measured_fraction_theta_max 0.959
_diffrn_measurement_details
;
List of Runs (angles in degrees, time in seconds):

  # Type    Start    End  Width  t~exp~   \w     \q     \k     \f   Frames
#--------------------------------------------------------------------------
  1  \w   -120.00 -72.00   0.50    0.20    --  -47.20-124.00  22.00   96
  2  \w    -94.00  -9.00   0.50    0.20    --  -47.20 124.00 101.00  170
  3  \w   -107.00 -22.00   0.50    0.20    --  -47.20 147.00 -93.00  170
  4  \w   -120.00 -56.00   0.50    0.20    --  -47.20-147.00-142.00  128
  5  \w     16.00  94.00   0.50    0.20    --   47.20-124.00  22.00  156
  6  \w     28.00 107.00   0.50    0.20    --   47.20-147.00-142.00  158
  7  \w   -168.00 -72.00   0.50    0.30    --  -99.00-124.00  22.00  192
  8  \w   -132.00 -26.00   0.50    0.30    --  -99.00 147.00 -93.00  212
  9  \w     31.00 132.00   0.50    0.30    --  103.25-147.00-142.00  202
 10  \w     62.00 169.00   0.50    0.30    --  103.25 147.00 -93.00  214
 11  \w     78.00 169.00   0.50    0.30    --  103.25 124.00 101.00  182
 12  \w     78.00 169.00   0.50    0.30    --  103.25 124.00 101.00  182
 13  \w   -120.00 -71.00   0.50    0.20    --  -47.20-125.00  90.00   98
 14  \w     35.00 120.00   0.50    0.20    --   47.20  38.00 -90.00  170
 15  \w    -26.00  60.00   0.50    0.20    --   47.20 -38.00 150.00  172
 16  \w     25.00 120.00   0.50    0.20    --   47.20  77.00-180.00  190
 17  \w   -168.00 -76.00   0.50    0.30    --  -99.00 -77.00 120.00  184
 18  \w   -168.00 -81.00   0.50    0.30    --  -99.00 -94.00 -30.00  174
 19  \w   -112.00 -27.00   0.50    0.30    --  -99.00  45.00 -30.00  170
 20  \w   -116.00 -26.00   0.50    0.30    --  -99.00 124.00 101.00  180
 21  \w   -168.00 -82.00   0.50    0.30    --  -99.00 -61.00 -60.00  172
 22  \w   -168.00 -86.00   0.50    0.30    --  -99.00 -30.00  90.00  164
 23  \w   -168.00 -56.00   0.50    0.30    --  -99.00-147.00-142.00  224
 24  \w   -122.00 -26.00   0.50    0.30    --  -99.00  77.00 -60.00  192
 25  \w     91.00 169.00   0.50    0.30    --  103.25  45.00-150.00  156
 26  \w     31.00 120.00   0.50    0.30    --  103.25 -61.00   0.00  178
 27  \w     32.00 116.00   0.50    0.30    --  103.25 -45.00   0.00  168
 28  \w    113.00 169.00   0.50    0.30    --  103.25  45.00   0.00  112
 29  \w     39.00 106.00   0.50    0.30    --  103.25 -61.00-180.00  134
;
_diffrn_measurement_device 'four-circle diffractometer'
_diffrn_measurement_device_type 'XtaLAB Synergy R, HyPix'
_diffrn_measurement_method '\w scans'
_diffrn_orient_matrix_type 'CrysAlisPro convention (1999,Acta A55,543-557)'
_diffrn_orient_matrix_UB_11 -0.1067757000
_diffrn_orient_matrix_UB_12 -0.1051962000
_diffrn_orient_matrix_UB_13 -0.0352011000
_diffrn_orient_matrix_UB_21 0.0412711000
_diffrn_orient_matrix_UB_22 -0.1994127000
_diffrn_orient_matrix_UB_23 0.0212480000
_diffrn_orient_matrix_UB_31 -0.1561990000
_diffrn_orient_matrix_UB_32 0.0191447000
_diffrn_orient_matrix_UB_33 0.0283423000
_diffrn_radiation_monochromator mirror
_diffrn_radiation_probe x-ray
_diffrn_radiation_type CuK\a
_diffrn_radiation_wavelength 1.54184
_diffrn_reflns_av_R_equivalents 0.0247
_diffrn_reflns_av_unetI/netI 0.0086
_diffrn_reflns_Laue_measured_fraction_full 0.993
_diffrn_reflns_Laue_measured_fraction_max 0.959
_diffrn_reflns_limit_h_max 9
_diffrn_reflns_limit_h_min -9
_diffrn_reflns_limit_k_max 8
_diffrn_reflns_limit_k_min -8
_diffrn_reflns_limit_l_max 38
_diffrn_reflns_limit_l_min -38
_diffrn_reflns_number 29345
_diffrn_reflns_point_group_measured_fraction_full 0.993
_diffrn_reflns_point_group_measured_fraction_max 0.959
_diffrn_reflns_theta_full 67.684
_diffrn_reflns_theta_max 75.356
_diffrn_reflns_theta_min 2.864
_diffrn_source 'Rotating-anode X-ray tube'
_diffrn_source_type 'PhotonJet R (Cu) X-ray Source'
_exptl_absorpt_coefficient_mu 3.444
_exptl_absorpt_correction_T_max 1.00000
_exptl_absorpt_correction_T_min 0.61350
_exptl_absorpt_correction_type multi-scan
_exptl_absorpt_process_details
;
CrysAlisPro 1.171.40.14e (Rigaku Oxford Diffraction, 2018)
Empirical absorption correction using spherical harmonics,
 implemented in SCALE3 ABSPACK scaling algorithm.
;
_exptl_crystal_colour white
_exptl_crystal_colour_primary white
_exptl_crystal_density_diffrn 1.519
_exptl_crystal_description block
_exptl_crystal_F_000 776
_exptl_crystal_size_max 0.289
_exptl_crystal_size_mid 0.255
_exptl_crystal_size_min 0.251
_refine_diff_density_max 0.337
_refine_diff_density_min -0.487
_refine_diff_density_rms 0.057
_refine_ls_extinction_method none
_refine_ls_goodness_of_fit_ref 1.125
_refine_ls_hydrogen_treatment constr
_refine_ls_matrix_type full
_refine_ls_number_parameters 217
_refine_ls_number_reflns 3324
_refine_ls_number_restraints 0
_refine_ls_restrained_S_all 1.125
_refine_ls_R_factor_all 0.0277
_refine_ls_R_factor_gt 0.0273
_refine_ls_shift/su_max 0.001
_refine_ls_shift/su_mean 0.000
_refine_ls_structure_factor_coef Fsqd
_refine_ls_weighting_details 'w=1/[\s^2^(Fo^2^)+(0.0227P)^2^+1.6836P] where P=(Fo^2^+2Fc^2^)/3'
_refine_ls_weighting_scheme calc
_refine_ls_wR_factor_gt 0.0646
_refine_ls_wR_factor_ref 0.0655
_reflns_Friedel_coverage 0.000
_reflns_number_gt 3307
_reflns_number_total 3324
_reflns_threshold_expression 'I > 2\s(I)'
_cod_data_source_file d1sc05429e2.cif
_cod_data_source_block tx165a
_cod_depositor_comments 'Adding full bibliography for 1565604--1565606.cif.'
_cod_database_code 1565605
_shelx_shelxl_version_number 2017/1
_chemical_oxdiff_formula CHNOBr
_shelx_space_group_comment
;
The symmetry employed for this shelxl refinement is uniquely defined
by the following loop, which should always be used as a source of
symmetry information in preference to the above space-group names.
They are only intended as comments.
;
_reflns_odcompleteness_completeness 99.33
_reflns_odcompleteness_iscentric 1
_reflns_odcompleteness_theta 66.97
_olex2_refinement_description
;
1. Fixed Uiso
 At 1.2 times of:
  All C(H) groups, All C(H,H) groups
2.a Ternary CH refined with riding coordinates:
 C1(H1), C2(H2)
2.b Secondary CH2 refined with riding coordinates:
 C6(H6A,H6B), C7(H7A,H7B)
2.c Aromatic/amide H refined with riding coordinates:
 C5(H5), C10(H10), C11(H11), C12(H12), C13(H13), C14(H14), C16(H16), C17(H17),
 C19(H19), C20(H20)
;
_olex2_submission_special_instructions 'No special instructions were received'
_oxdiff_exptl_absorpt_empirical_details
;
Empirical correction (ABSPACK) includes:
- Absorption correction using spherical harmonics
- Frame scaling
;
_oxdiff_exptl_absorpt_empirical_full_max 1.532
_oxdiff_exptl_absorpt_empirical_full_min 0.750

loop_
_space_group_symop_operation_xyz
'x, y, z'
'-x, y+1/2, -z+1/2'
'-x, -y, -z'
'x, -y-1/2, z-1/2'

loop_
_atom_site_label
_atom_site_type_symbol
_atom_site_fract_x
_atom_site_fract_y
_atom_site_fract_z
_atom_site_U_iso_or_equiv
_atom_site_adp_type
_atom_site_occupancy
_atom_site_site_symmetry_order
_atom_site_calc_flag
_atom_site_refinement_flags_posn
_atom_site_refinement_flags_adp
_atom_site_refinement_flags_occupancy
_atom_site_disorder_assembly
_atom_site_disorder_group
Br1 Br 0.26238(3) -0.12682(3) 0.49143(2) 0.03255(8) Uani 1 1 d . . . . .
O1 O 0.49996(16) 0.4571(2) 0.22683(4) 0.0266(3) Uani 1 1 d . . . . .
O2 O 0.18133(15) 0.62239(18) 0.24225(4) 0.0224(3) Uani 1 1 d . . . . .
N1 N 0.29173(17) 0.5464(2) 0.27358(4) 0.0197(3) Uani 1 1 d . . . . .
C1 C 0.5196(2) 0.4009(3) 0.30536(5) 0.0200(3) Uani 1 1 d . . . . .
H1 H 0.585127 0.279081 0.306339 0.024 Uiso 1 1 calc R . . . .
C2 C 0.5561(2) 0.5613(3) 0.33840(5) 0.0202(3) Uani 1 1 d . . . . .
H2 H 0.542916 0.695838 0.327537 0.024 Uiso 1 1 calc R . . . .
C3 C 0.3930(2) 0.4416(2) 0.34022(5) 0.0181(3) Uani 1 1 d . . . . .
C4 C 0.2473(2) 0.5390(2) 0.31720(5) 0.0184(3) Uani 1 1 d . . . . .
C5 C 0.1049(2) 0.6164(3) 0.33088(6) 0.0221(4) Uani 1 1 d . . . . .
H5 H 0.073029 0.598688 0.359424 0.027 Uiso 1 1 calc R . . . .
C6 C -0.0050(2) 0.7331(3) 0.29996(6) 0.0262(4) Uani 1 1 d . . . . .
H6A H -0.044893 0.850526 0.314289 0.031 Uiso 1 1 calc R . . . .
H6B H -0.102029 0.655326 0.291146 0.031 Uiso 1 1 calc R . . . .
C7 C 0.0940(2) 0.7903(3) 0.26026(6) 0.0257(4) Uani 1 1 d . . . . .
H7A H 0.017813 0.844713 0.238421 0.031 Uiso 1 1 calc R . . . .
H7B H 0.175188 0.890998 0.268216 0.031 Uiso 1 1 calc R . . . .
C8 C 0.4434(2) 0.4691(2) 0.26324(5) 0.0201(3) Uani 1 1 d . . . . .
C9 C 0.6896(2) 0.5346(3) 0.37261(5) 0.0229(4) Uani 1 1 d . . . . .
C10 C 0.7345(2) 0.6961(3) 0.39801(6) 0.0297(4) Uani 1 1 d . . . . .
H10 H 0.682920 0.816687 0.392886 0.036 Uiso 1 1 calc R . . . .
C11 C 0.8558(3) 0.6791(4) 0.43096(6) 0.0383(5) Uani 1 1 d . . . . .
H11 H 0.885047 0.788013 0.447677 0.046 Uiso 1 1 calc R . . . .
C12 C 0.9329(2) 0.5002(4) 0.43885(6) 0.0377(5) Uani 1 1 d . . . . .
H12 H 1.013433 0.488389 0.460995 0.045 Uiso 1 1 calc R . . . .
C13 C 0.8901(2) 0.3388(3) 0.41374(6) 0.0346(5) Uani 1 1 d . . . . .
H13 H 0.942345 0.218654 0.418901 0.042 Uiso 1 1 calc R . . . .
C14 C 0.7687(2) 0.3559(3) 0.38073(6) 0.0293(4) Uani 1 1 d . . . . .
H14 H 0.740316 0.246791 0.363978 0.035 Uiso 1 1 calc R . . . .
C15 C 0.3600(2) 0.3038(3) 0.37686(5) 0.0180(3) Uani 1 1 d . . . . .
C16 C 0.3606(2) 0.3721(3) 0.41945(6) 0.0221(4) Uani 1 1 d . . . . .
H16 H 0.381281 0.504313 0.425004 0.027 Uiso 1 1 calc R . . . .
C17 C 0.3307(2) 0.2455(3) 0.45363(5) 0.0235(4) Uani 1 1 d . . . . .
H17 H 0.331520 0.291535 0.482003 0.028 Uiso 1 1 calc R . . . .
C18 C 0.2996(2) 0.0500(3) 0.44481(6) 0.0232(4) Uani 1 1 d . . . . .
C19 C 0.2972(2) -0.0216(3) 0.40282(6) 0.0268(4) Uani 1 1 d . . . . .
H19 H 0.275255 -0.153622 0.397404 0.032 Uiso 1 1 calc R . . . .
C20 C 0.3281(2) 0.1066(3) 0.36889(6) 0.0249(4) Uani 1 1 d . . . . .
H20 H 0.327338 0.059814 0.340576 0.030 Uiso 1 1 calc R . . . .

loop_
_atom_site_aniso_label
_atom_site_aniso_U_11
_atom_site_aniso_U_22
_atom_site_aniso_U_33
_atom_site_aniso_U_23
_atom_site_aniso_U_13
_atom_site_aniso_U_12
Br1 0.04140(13) 0.03200(13) 0.02422(11) 0.01188(8) -0.00004(8) -0.00389(8)
O1 0.0330(7) 0.0294(7) 0.0176(6) 0.0013(5) 0.0078(5) 0.0060(6)
O2 0.0220(6) 0.0274(6) 0.0176(6) 0.0029(5) -0.0032(5) 0.0018(5)
N1 0.0196(7) 0.0252(7) 0.0144(6) 0.0023(6) -0.0007(5) 0.0025(6)
C1 0.0203(8) 0.0215(8) 0.0184(8) 0.0022(6) 0.0038(6) 0.0034(6)
C2 0.0186(8) 0.0218(8) 0.0203(8) 0.0029(7) 0.0014(6) -0.0005(7)
C3 0.0194(8) 0.0194(8) 0.0155(7) 0.0000(6) 0.0018(6) 0.0004(6)
C4 0.0207(8) 0.0184(8) 0.0162(7) 0.0011(6) 0.0003(6) -0.0029(6)
C5 0.0205(8) 0.0250(9) 0.0208(8) 0.0004(7) 0.0015(6) -0.0002(7)
C6 0.0219(8) 0.0294(9) 0.0274(9) 0.0005(8) 0.0010(7) 0.0054(7)
C7 0.0252(9) 0.0251(9) 0.0266(9) 0.0036(7) -0.0020(7) 0.0048(7)
C8 0.0232(8) 0.0178(8) 0.0192(8) 0.0003(6) 0.0024(6) -0.0005(7)
C9 0.0177(8) 0.0314(9) 0.0198(8) 0.0048(7) 0.0026(6) -0.0019(7)
C10 0.0232(9) 0.0395(11) 0.0265(9) -0.0049(8) 0.0013(7) 0.0017(8)
C11 0.0279(10) 0.0624(15) 0.0245(9) -0.0119(10) -0.0002(8) -0.0006(10)
C12 0.0247(9) 0.0717(16) 0.0166(8) 0.0056(9) -0.0006(7) 0.0016(10)
C13 0.0256(9) 0.0477(12) 0.0305(10) 0.0174(9) 0.0006(8) 0.0036(9)
C14 0.0231(9) 0.0338(10) 0.0309(10) 0.0083(8) -0.0013(7) -0.0020(8)
C15 0.0162(7) 0.0208(8) 0.0171(7) 0.0025(6) 0.0016(6) 0.0001(6)
C16 0.0249(9) 0.0210(8) 0.0203(8) -0.0006(7) 0.0009(7) -0.0004(7)
C17 0.0260(9) 0.0280(9) 0.0166(8) -0.0002(7) 0.0005(6) 0.0004(7)
C18 0.0221(8) 0.0262(9) 0.0214(8) 0.0080(7) -0.0012(6) 0.0003(7)
C19 0.0355(10) 0.0206(9) 0.0243(9) 0.0012(7) 0.0006(7) -0.0037(7)
C20 0.0328(10) 0.0239(9) 0.0181(8) -0.0018(7) -0.0004(7) -0.0028(7)

loop_
_atom_type_symbol
_atom_type_description
_atom_type_scat_dispersion_real
_atom_type_scat_dispersion_imag
_atom_type_scat_source
C C 0.0181 0.0091 'International Tables Vol C Tables 4.2.6.8 and 6.1.1.4'
H H 0.0000 0.0000 'International Tables Vol C Tables 4.2.6.8 and 6.1.1.4'
Br Br -0.6763 1.2805 'International Tables Vol C Tables 4.2.6.8 and 6.1.1.4'
N N 0.0311 0.0180 'International Tables Vol C Tables 4.2.6.8 and 6.1.1.4'
O O 0.0492 0.0322 'International Tables Vol C Tables 4.2.6.8 and 6.1.1.4'

loop_
_geom_angle_atom_site_label_1
_geom_angle_atom_site_label_2
_geom_angle_atom_site_label_3
_geom_angle
_geom_angle_site_symmetry_1
_geom_angle_site_symmetry_3
_geom_angle_publ_flag
N1 O2 C7 109.02(12) . . ?
O2 N1 C4 120.85(13) . . ?
C8 N1 O2 122.03(13) . . ?
C8 N1 C4 117.07(14) . . ?
C2 C1 H1 119.6 . . ?
C3 C1 H1 119.6 . . ?
C3 C1 C2 60.78(11) . . ?
C8 C1 H1 119.6 . . ?
C8 C1 C2 115.38(14) . . ?
C8 C1 C3 107.29(14) . . ?
C1 C2 H2 115.1 . . ?
C1 C2 C3 59.52(11) . . ?
C3 C2 H2 115.1 . . ?
C9 C2 C1 120.69(15) . . ?
C9 C2 H2 115.1 . . ?
C9 C2 C3 119.93(14) . . ?
C1 C3 C2 59.70(11) . . ?
C4 C3 C1 105.25(13) . . ?
C4 C3 C2 113.12(14) . . ?
C15 C3 C1 123.50(14) . . ?
C15 C3 C2 121.51(14) . . ?
C15 C3 C4 119.25(14) . . ?
N1 C4 C3 105.23(13) . . ?
C5 C4 N1 121.77(15) . . ?
C5 C4 C3 132.93(15) . . ?
C4 C5 H5 120.1 . . ?
C4 C5 C6 119.73(16) . . ?
C6 C5 H5 120.1 . . ?
C5 C6 H6A 109.7 . . ?
C5 C6 H6B 109.7 . . ?
C5 C6 C7 109.95(14) . . ?
H6A C6 H6B 108.2 . . ?
C7 C6 H6A 109.7 . . ?
C7 C6 H6B 109.7 . . ?
O2 C7 C6 111.53(15) . . ?
O2 C7 H7A 109.3 . . ?
O2 C7 H7B 109.3 . . ?
C6 C7 H7A 109.3 . . ?
C6 C7 H7B 109.3 . . ?
H7A C7 H7B 108.0 . . ?
O1 C8 N1 125.99(16) . . ?
O1 C8 C1 128.88(16) . . ?
N1 C8 C1 105.12(13) . . ?
C10 C9 C2 118.18(17) . . ?
C14 C9 C2 123.13(17) . . ?
C14 C9 C10 118.68(17) . . ?
C9 C10 H10 119.6 . . ?
C11 C10 C9 120.8(2) . . ?
C11 C10 H10 119.6 . . ?
C10 C11 H11 120.0 . . ?
C12 C11 C10 120.0(2) . . ?
C12 C11 H11 120.0 . . ?
C11 C12 H12 120.1 . . ?
C13 C12 C11 119.87(18) . . ?
C13 C12 H12 120.1 . . ?
C12 C13 H13 119.9 . . ?
C12 C13 C14 120.1(2) . . ?
C14 C13 H13 119.9 . . ?
C9 C14 C13 120.6(2) . . ?
C9 C14 H14 119.7 . . ?
C13 C14 H14 119.7 . . ?
C16 C15 C3 120.40(15) . . ?
C20 C15 C3 120.46(15) . . ?
C20 C15 C16 119.15(16) . . ?
C15 C16 H16 119.6 . . ?
C17 C16 C15 120.82(16) . . ?
C17 C16 H16 119.6 . . ?
C16 C17 H17 120.6 . . ?
C18 C17 C16 118.86(16) . . ?
C18 C17 H17 120.6 . . ?
C17 C18 Br1 119.40(13) . . ?
C17 C18 C19 121.54(16) . . ?
C19 C18 Br1 119.05(14) . . ?
C18 C19 H19 120.5 . . ?
C18 C19 C20 119.04(17) . . ?
C20 C19 H19 120.5 . . ?
C15 C20 C19 120.60(17) . . ?
C15 C20 H20 119.7 . . ?
C19 C20 H20 119.7 . . ?

loop_
_geom_bond_atom_site_label_1
_geom_bond_atom_site_label_2
_geom_bond_distance
_geom_bond_site_symmetry_2
_geom_bond_publ_flag
Br1 C18 1.9041(17) . ?
O1 C8 1.222(2) . ?
O2 N1 1.3917(17) . ?
O2 C7 1.455(2) . ?
N1 C4 1.400(2) . ?
N1 C8 1.361(2) . ?
C1 H1 0.9800 . ?
C1 C2 1.518(2) . ?
C1 C3 1.515(2) . ?
C1 C8 1.496(2) . ?
C2 H2 0.9800 . ?
C2 C3 1.534(2) . ?
C2 C9 1.492(2) . ?
C3 C4 1.500(2) . ?
C3 C15 1.497(2) . ?
C4 C5 1.327(2) . ?
C5 H5 0.9300 . ?
C5 C6 1.507(2) . ?
C6 H6A 0.9700 . ?
C6 H6B 0.9700 . ?
C6 C7 1.521(3) . ?
C7 H7A 0.9700 . ?
C7 H7B 0.9700 . ?
C9 C10 1.392(3) . ?
C9 C14 1.390(3) . ?
C10 H10 0.9300 . ?
C10 C11 1.391(3) . ?
C11 H11 0.9300 . ?
C11 C12 1.383(4) . ?
C12 H12 0.9300 . ?
C12 C13 1.383(3) . ?
C13 H13 0.9300 . ?
C13 C14 1.393(3) . ?
C14 H14 0.9300 . ?
C15 C16 1.394(2) . ?
C15 C20 1.387(2) . ?
C16 H16 0.9300 . ?
C16 C17 1.387(2) . ?
C17 H17 0.9300 . ?
C17 C18 1.380(3) . ?
C18 C19 1.384(3) . ?
C19 H19 0.9300 . ?
C19 C20 1.389(3) . ?
C20 H20 0.9300 . ?

loop_
_geom_torsion_atom_site_label_1
_geom_torsion_atom_site_label_2
_geom_torsion_atom_site_label_3
_geom_torsion_atom_site_label_4
_geom_torsion
_geom_torsion_site_symmetry_1
_geom_torsion_site_symmetry_2
_geom_torsion_site_symmetry_3
_geom_torsion_site_symmetry_4
_geom_torsion_publ_flag
Br1 C18 C19 C20 -178.59(14) . . . . ?
O2 N1 C4 C3 177.64(14) . . . . ?
O2 N1 C4 C5 -5.0(2) . . . . ?
O2 N1 C8 O1 0.2(3) . . . . ?
O2 N1 C8 C1 -178.69(14) . . . . ?
N1 O2 C7 C6 -59.67(17) . . . . ?
N1 C4 C5 C6 -6.2(3) . . . . ?
C1 C2 C3 C4 -94.69(15) . . . . ?
C1 C2 C3 C15 113.05(17) . . . . ?
C1 C2 C9 C10 170.81(16) . . . . ?
C1 C2 C9 C14 -10.3(3) . . . . ?
C1 C3 C4 N1 0.91(17) . . . . ?
C1 C3 C4 C5 -176.01(19) . . . . ?
C1 C3 C15 C16 130.03(18) . . . . ?
C1 C3 C15 C20 -50.2(2) . . . . ?
C2 C1 C3 C4 108.19(15) . . . . ?
C2 C1 C3 C15 -109.83(17) . . . . ?
C2 C1 C8 O1 117.8(2) . . . . ?
C2 C1 C8 N1 -63.41(18) . . . . ?
C2 C3 C4 N1 64.02(17) . . . . ?
C2 C3 C4 C5 -112.9(2) . . . . ?
C2 C3 C15 C16 57.7(2) . . . . ?
C2 C3 C15 C20 -122.46(18) . . . . ?
C2 C9 C10 C11 178.71(17) . . . . ?
C2 C9 C14 C13 -178.61(16) . . . . ?
C3 C1 C2 C9 108.90(17) . . . . ?
C3 C1 C8 O1 -176.96(17) . . . . ?
C3 C1 C8 N1 1.87(18) . . . . ?
C3 C2 C9 C10 -119.00(18) . . . . ?
C3 C2 C9 C14 59.9(2) . . . . ?
C3 C4 C5 C6 170.31(18) . . . . ?
C3 C15 C16 C17 -179.82(16) . . . . ?
C3 C15 C20 C19 -179.90(16) . . . . ?
C4 N1 C8 O1 177.48(17) . . . . ?
C4 N1 C8 C1 -1.4(2) . . . . ?
C4 C3 C15 C16 -92.90(19) . . . . ?
C4 C3 C15 C20 86.9(2) . . . . ?
C4 C5 C6 C7 -16.0(2) . . . . ?
C5 C6 C7 O2 49.0(2) . . . . ?
C7 O2 N1 C4 38.1(2) . . . . ?
C7 O2 N1 C8 -144.75(16) . . . . ?
C8 N1 C4 C3 0.3(2) . . . . ?
C8 N1 C4 C5 177.65(16) . . . . ?
C8 C1 C2 C3 96.41(16) . . . . ?
C8 C1 C2 C9 -154.69(15) . . . . ?
C8 C1 C3 C2 -109.89(15) . . . . ?
C8 C1 C3 C4 -1.71(18) . . . . ?
C8 C1 C3 C15 140.28(16) . . . . ?
C9 C2 C3 C1 -110.15(18) . . . . ?
C9 C2 C3 C4 155.16(15) . . . . ?
C9 C2 C3 C15 2.9(2) . . . . ?
C9 C10 C11 C12 -0.1(3) . . . . ?
C10 C9 C14 C13 0.2(3) . . . . ?
C10 C11 C12 C13 0.5(3) . . . . ?
C11 C12 C13 C14 -0.4(3) . . . . ?
C12 C13 C14 C9 0.1(3) . . . . ?
C14 C9 C10 C11 -0.2(3) . . . . ?
C15 C3 C4 N1 -143.03(15) . . . . ?
C15 C3 C4 C5 40.1(3) . . . . ?
C15 C16 C17 C18 -0.2(3) . . . . ?
C16 C15 C20 C19 -0.1(3) . . . . ?
C16 C17 C18 Br1 178.86(13) . . . . ?
C16 C17 C18 C19 -0.2(3) . . . . ?
C17 C18 C19 C20 0.5(3) . . . . ?
C18 C19 C20 C15 -0.3(3) . . . . ?
C20 C15 C16 C17 0.4(3) . . . . ?
